data_7248500
loop_
_publ_author_name
'Gawraczy\'nski, Jakub'
'Leszczy\'nski, Piotr J.'
'Cyra\'nski, Micha\/l K.'
'Dobrzycki, \/Lukasz'
'Ko\'zmi\'nski, Wiktor'
'Fija\/lkowski, Karol J.'
'Grochala, Wojciech'
'Jaro\'n, Tomasz'

_publ_section_title
;
 Synthesis and structural trends in a series of simple
 tetraalkylphosphonium salts
;
_journal_issue 20
_journal_name_full CrystEngComm
_journal_page_first 2673
_journal_page_last 2682
_journal_paper_doi 10.1039/D4CE00210E
_journal_volume 26
_journal_year 2024
_chemical_formula_moiety '2(C4 H12 P), O4 S'
_chemical_formula_sum 'C8 H24 O4 P2 S'
_chemical_formula_weight 278.3
_space_group_IT_number 137
_space_group_name_Hall 'P 4n 2n -1n'
_space_group_name_H-M_alt 'P 42/n m c :1'
_symmetry_cell_setting tetragonal
_symmetry_Int_Tables_number 137
_symmetry_space_group_name_Hall 'P 4n 2n -1n'
_symmetry_space_group_name_H-M 'P 42/n m c :1'
_audit_update_record
;
2024-02-27 deposited with the CCDC.	2024-04-15 downloaded from the CCDC.
;
_cell_angle_alpha 90
_cell_angle_beta 90
_cell_angle_gamma 90
_cell_formula_units_Z 2
_cell_length_a 7.62801(13)
_cell_length_b 7.62801(13)
_cell_length_c 11.6300(3)
_cell_measurement_temperature 295
_cell_volume 676.71(2)
_diffrn_ambient_temperature 295
_diffrn_measurement_device_type 'Panalytical X'Pert Pro'
_diffrn_radiation_monochromator none
_diffrn_radiation_probe x-ray
_diffrn_radiation_type 'Co K\a'
_diffrn_radiation_wavelength 1.79031
_exptl_absorpt_coefficient_mu 6.701
_exptl_crystal_density_diffrn 1.3657
_exptl_crystal_F_000 172
_pd_char_colour white
_pd_instr_location ' ?'
_pd_meas_2theta_range_inc 0.013
_pd_meas_2theta_range_max 89.997
_pd_meas_2theta_range_min 5.007
_pd_meas_number_of_points 6474
_pd_meas_scan_method cont
_pd_prep_temperature 295
_pd_proc_2theta_range_inc 0.013
_pd_proc_2theta_range_max 89.997
_pd_proc_2theta_range_min 5.007
_pd_proc_ls_background_function '36 Legendre polynoms'
_pd_proc_ls_pref_orient_corr none
_pd_proc_ls_profile_function Pseudo-Voigt
_pd_proc_ls_prof_R_factor 0.0192
_pd_proc_ls_prof_wR_expected 0.0153
_pd_proc_ls_prof_wR_factor 0.0255
_pd_spec_mounting 'quartz capillary'
_pd_spec_mount_mode transmission
_pd_spec_shape cylinder
_pd_spec_size_axial 18
_pd_spec_size_equat 0.7
_refine_ls_goodness_of_fit_all 1.67
_refine_ls_hydrogen_treatment constr
_refine_ls_number_constraints 2
_refine_ls_number_parameters 82
_refine_ls_number_restraints 2
_refine_ls_R_factor_all 0.0387
_refine_ls_R_factor_gt 0.0349
_refine_ls_shift/su_max 0.0395
_refine_ls_shift/su_mean 0.0081
_refine_ls_weighting_details w=1/(\s^2^(I)+0.0016I^2^)
_refine_ls_weighting_scheme sigma
_refine_ls_wR_factor_all 0.0428
_refine_ls_wR_factor_gt 0.0423
_cod_data_source_file d4ce00210e2.cif
_cod_data_source_block 05TMPS
_cod_depositor_comments 'Adding full bibliography for 7248499--7248509.cif.'
_cod_original_sg_symbol_H-M 'P 42/n m c'
_cod_database_code 7248500

loop_
_space_group_symop_id
_space_group_symop_operation_xyz
1 x,y,z
2 -x,-y,z
3 -y+1/2,x+1/2,z+1/2
4 y+1/2,-x+1/2,z+1/2
5 -x+1/2,y+1/2,-z+1/2
6 x+1/2,-y+1/2,-z+1/2
7 y,x,-z
8 -y,-x,-z
9 -x+1/2,-y+1/2,-z+1/2
10 x+1/2,y+1/2,-z+1/2
11 y,-x,-z
12 -y,x,-z
13 x,-y,z
14 -x,y,z
15 -y+1/2,-x+1/2,z+1/2
16 y+1/2,x+1/2,z+1/2

loop_
_atom_site_label
_atom_site_type_symbol
_atom_site_fract_x
_atom_site_fract_y
_atom_site_fract_z
_atom_site_adp_type
_atom_site_U_iso_or_equiv
_atom_site_site_symmetry_multiplicity
_atom_site_occupancy
_atom_site_calc_flag
_atom_site_refinement_flags
_atom_site_disorder_assembly
_atom_site_disorder_group
S1 S 0 0 0 Uani 0.019(3) 2 1 d . . .
O1 O 0 0.1556(6) 0.0733(5) Uani 0.031(4) 8 1 d . . .
P1 P 0.5 0 0.1816(3) Uani 0.016(2) 4 1 d . . .
C1 C 0.6916(7) 0 0.2684(6) Uiso 0.033 8 1 d . . .
C2 C 0.5 0.1847(7) 0.0920(10) Uiso 0.054(4) 8 1 d . . .
H1c1 H 0.692434 -0.102745 0.316086 Uiso 0.0495 16 1 d . . .
H2c1 H 0.793568 0 0.22001 Uiso 0.0495 8 1 d . . .
H1c2 H 0.397239 0.253692 0.106939 Uiso 0.0815 16 1 d . . .
H3c2 H 0.5 0.147847 0.013095 Uiso 0.0815 8 1 d . . .

loop_
_atom_site_aniso_label
_atom_site_aniso_type_symbol
_atom_site_aniso_U_11
_atom_site_aniso_U_22
_atom_site_aniso_U_33
_atom_site_aniso_U_12
_atom_site_aniso_U_13
_atom_site_aniso_U_23
S1 S 0.022(4) 0.022(4) 0.011(6) 0 0 0
O1 O 0.052(7) 0.018(6) 0.022(7) 0 0 -0.016(5)
P1 P 0.033(4) 0.007(4) 0.009(3) 0 0 0

loop_
_atom_type_symbol
_atom_type_scat_dispersion_real
_atom_type_scat_dispersion_imag
_atom_type_scat_source
C 0.0252 0.0132 'International Tables Vol C tables 4.2.6.8 and 6.1.1.1'
H 0.0000 0.0000 'International Tables Vol C tables 4.2.6.8 and 6.1.1.1'
O 0.0663 0.0459 'International Tables Vol C tables 4.2.6.8 and 6.1.1.1'
P 0.3423 0.5825 'International Tables Vol C tables 4.2.6.8 and 6.1.1.1'
S 0.3729 0.7429 'International Tables Vol C tables 4.2.6.8 and 6.1.1.1'

loop_
_exptl_crystal_face_index_h
_exptl_crystal_face_index_k
_exptl_crystal_face_index_l
_exptl_crystal_face_perp_dist
? ? ? ?

loop_
_geom_angle_atom_site_label_1
_geom_angle_atom_site_label_2
_geom_angle_atom_site_label_3
_geom_angle_site_symmetry_1
_geom_angle_site_symmetry_2
_geom_angle_site_symmetry_3
_geom_angle
_geom_angle_publ_flag
O1 S1 O1 . . 2_555 108.6(3) ?
O1 S1 O1 . . 7_555 109.92(16) ?
O1 S1 O1 . . 8_555 109.92(16) ?
O1 S1 O1 2_555 . 7_555 109.92(16) ?
O1 S1 O1 2_555 . 8_555 109.92(16) ?
O1 S1 O1 7_555 . 8_555 108.6(3) ?
C1 P1 C1 . . 2_655 110.8(4) ?
C1 P1 C2 . . . 109.75(19) ?
C1 P1 C2 . . 2_655 109.75(19) ?
C1 P1 C2 2_655 . . 109.75(19) ?
C1 P1 C2 2_655 . 2_655 109.75(19) ?
C2 P1 C2 . . 2_655 107.0(5) ?
P1 C1 H1c1 . . . 109.47 ?
P1 C1 H1c1 . . 13_555 109.47 ?
P1 C1 H2c1 . . . 109.47 ?
P1 C1 H2c1 . . 13_555 109.47 ?
H1c1 C1 H1c1 . . 13_555 109.45 ?
H1c1 C1 H2c1 . . . 109.47 ?
H1c1 C1 H2c1 . . 13_555 109.49 ?
H1c1 C1 H2c1 13_555 . . 109.49 ?
H1c1 C1 H2c1 13_555 . 13_555 109.47 ?
H2c1 C1 H2c1 . . 13_555 0 ?
P1 C2 H1c2 . . . 109.47 ?
P1 C2 H1c2 . . 14_655 109.47 ?
P1 C2 H3c2 . . . 109.47 ?
P1 C2 H3c2 . . 14_655 109.47 ?
H1c2 C2 H1c2 . . 14_655 109.48 ?
H1c2 C2 H3c2 . . . 109.47 ?
H1c2 C2 H3c2 . . 14_655 109.46 ?
H1c2 C2 H3c2 14_655 . . 109.46 ?
H1c2 C2 H3c2 14_655 . 14_655 109.47 ?
H3c2 C2 H3c2 . . 14_655 0 ?

loop_
_geom_bond_atom_site_label_1
_geom_bond_atom_site_label_2
_geom_bond_site_symmetry_1
_geom_bond_site_symmetry_2
_geom_bond_distance
_geom_bond_publ_flag
S1 O1 . . 1.461(5) ?
S1 O1 . 2_555 1.461(5) ?
S1 O1 . 7_555 1.461(5) ?
S1 O1 . 8_555 1.461(5) ?
P1 C1 . . 1.776(6) ?
P1 C1 . 2_655 1.776(6) ?
P1 C2 . . 1.752(9) ?
P1 C2 . 2_655 1.752(9) ?
C1 H1c1 . . 0.96 ?
C1 H1c1 . 13_555 0.96 ?
C1 H2c1 . . 0.96 ?
C1 H2c1 . 13_555 0.96 ?
C2 H1c2 . . 0.96 ?
C2 H1c2 . 14_655 0.96 ?
C2 H3c2 . . 0.96 ?
C2 H3c2 . 14_655 0.96 ?

loop_
_geom_hbond_atom_site_label_D
_geom_hbond_atom_site_label_H
_geom_hbond_atom_site_label_A
_geom_hbond_site_symmetry_D
_geom_hbond_site_symmetry_H
_geom_hbond_site_symmetry_A
_geom_hbond_distance_DH
_geom_hbond_distance_HA
_geom_hbond_distance_DA
_geom_hbond_angle_DHA
_geom_hbond_publ_flag
? ? ? ? ? ? ? ? ? ? ?

loop_
_geom_torsion_atom_site_label_1
_geom_torsion_atom_site_label_2
_geom_torsion_atom_site_label_3
_geom_torsion_atom_site_label_4
_geom_torsion_site_symmetry_1
_geom_torsion_site_symmetry_2
_geom_torsion_site_symmetry_3
_geom_torsion_site_symmetry_4
_geom_torsion
_geom_torsion_publ_flag
? ? ? ? ? ? ? ? ? ?

loop_
_restr_angle_atom_site_label_1
_restr_angle_site_symmetry_1
_restr_angle_atom_site_label_2
_restr_angle_site_symmetry_2
_restr_angle_atom_site_label_3
_restr_angle_site_symmetry_3
_restr_angle_target
_restr_angle_target_weight_param
? ? ? ? ? ? ? ?

loop_
_restr_distance_atom_site_label_1
_restr_distance_site_symmetry_1
_restr_distance_atom_site_label_2
_restr_distance_site_symmetry_2
_restr_distance_target
_restr_distance_target_weight_param
H1c2 . H2c2 14_655 0 0.001
H1c1 . H3c1 13_555 0 0.001

loop_
_restr_equal_angle_atom_site_label_1
_restr_equal_angle_site_symmetry_1
_restr_equal_angle_atom_site_label_2
_restr_equal_angle_site_symmetry_2
_restr_equal_angle_atom_site_label_3
_restr_equal_angle_site_symmetry_3
_restr_equal_angle_class_class_id
_restr_equal_angle_class_target_weight_param
? ? ? ? ? ? ? ?

loop_
_restr_equal_distance_atom_site_label_1
_restr_equal_distance_site_symmetry_1
_restr_equal_distance_atom_site_label_2
_restr_equal_distance_site_symmetry_2
_restr_equal_distance_class_class_id
_restr_equal_distance_class_target_weight_param
? ? ? ? ? ?

loop_
_restr_equal_torsion_atom_site_label_1
_restr_equal_torsion_site_symmetry_1
_restr_equal_torsion_atom_site_label_2
_restr_equal_torsion_site_symmetry_2
_restr_equal_torsion_atom_site_label_3
_restr_equal_torsion_site_symmetry_3
_restr_equal_torsion_atom_site_label_4
_restr_equal_torsion_site_symmetry_4
_restr_equal_torsion_class_class_id
_restr_equal_torsion_class_target_weight_param
? ? ? ? ? ? ? ? ? ?

loop_
_restr_torsion_atom_site_label_1
_restr_torsion_site_symmetry_1
_restr_torsion_atom_site_label_2
_restr_torsion_site_symmetry_2
_restr_torsion_atom_site_label_3
_restr_torsion_site_symmetry_3
_restr_torsion_atom_site_label_4
_restr_torsion_site_symmetry_4
_restr_torsion_angle_target
_restr_torsion_weight_param
? ? ? ? ? ? ? ? ? ?
